data_7202469
loop_
_publ_author_name
'Pilar Garc\'ia'
'Slimane Dahaoui'
'Claudine Katan'
'Mohamed Souhassou'
'Claude Lecomte'

_publ_section_title
;
 On the accurate estimation of intermolecular interactions and charge
 transfer: the case of TTF-CA
;
_journal_name_full 'Faraday Discussions'
_journal_page_first 217
_journal_paper_doi 10.1039/b606642a
_journal_volume 135
_journal_year 2007
_chemical_formula_moiety 'C6 Cl4 O2'
_chemical_formula_sum 'C6 Cl4 O2'
_chemical_formula_weight 245.86
_chemical_name_common chloranil
_chemical_name_systematic
;
chloranil
;
_space_group_IT_number 14
_symmetry_cell_setting monoclinic
_symmetry_space_group_name_Hall '-P 2ybc'
_symmetry_space_group_name_H-M 'P 1 21/c 1'
_atom_sites_solution_hydrogens none
_atom_sites_solution_primary direct
_atom_sites_solution_secondary difmap
_audit_creation_method SHELXL-97
_cell_angle_alpha 90.000
_cell_angle_beta 105.952(8)
_cell_angle_gamma 90.0000
_cell_formula_units_Z 2
_cell_length_a 8.5745(8)
_cell_length_b 5.6898(5)
_cell_length_c 8.7004(8)
_cell_measurement_reflns_used 4959
_cell_measurement_temperature 100(2)
_cell_measurement_theta_max 56.48
_cell_measurement_theta_min 4.33
_cell_volume 408.12(7)
_computing_cell_refinement 'CrysAlis RED (Oxford Diffraction)'
_computing_data_collection 'CrysAlis CCD (Oxford Diffraction)'
_computing_data_reduction 'CrysAlis RED (Oxford Diffraction)'
_computing_molecular_graphics 'ORTEP (Farrugia, 1997'
_computing_publication_material 'WingX (Farrugia, 1999)'
_computing_structure_refinement 'MOLLY (Hansen and Coppens, 1978)'
_computing_structure_solution 'SHELXL-97 (Sheldrick, 1997)'
_diffrn_ambient_temperature 100(2)
_diffrn_measured_fraction_theta_full 0.99
_diffrn_measured_fraction_theta_max 0.99
_diffrn_measurement_device_type 'Xcalibur-Oxford Diffraction'
_diffrn_measurement_method '/w scan'
_diffrn_radiation_monochromator graphite
_diffrn_radiation_source 'fine-focus sealed tube'
_diffrn_radiation_type MoK\a
_diffrn_radiation_wavelength 0.71073
_diffrn_reflns_av_R_equivalents 0.0000
_diffrn_reflns_av_sigmaI/netI 0.0338
_diffrn_reflns_limit_h_max 19
_diffrn_reflns_limit_h_min -19
_diffrn_reflns_limit_k_max 13
_diffrn_reflns_limit_k_min 0
_diffrn_reflns_limit_l_max 20
_diffrn_reflns_limit_l_min 0
_diffrn_reflns_number 5445
_diffrn_reflns_theta_full 56.48
_diffrn_reflns_theta_max 56.48
_diffrn_reflns_theta_min 4.33
_exptl_absorpt_coefficient_mu 1.395
_exptl_absorpt_correction_T_max 0.84
_exptl_absorpt_correction_T_min 0.73
_exptl_absorpt_correction_type numerical
_exptl_absorpt_process_details 'de Titta, 1985'
_exptl_crystal_colour yellow
_exptl_crystal_density_diffrn 2.001
_exptl_crystal_density_method 'not measured'
_exptl_crystal_description Prismatic
_exptl_crystal_F_000 240
_exptl_crystal_size_max 0.31
_exptl_crystal_size_mid 0.20
_exptl_crystal_size_min 0.14
_refine_diff_density_max 0.214
_refine_diff_density_min -0.122
_refine_diff_density_rms 0.041
_refine_ls_extinction_method none
_refine_ls_goodness_of_fit_ref 0.77
_refine_ls_hydrogen_treatment none
_refine_ls_matrix_type full
_refine_ls_number_parameters 175
_refine_ls_number_reflns 5445
_refine_ls_number_restraints 0
_refine_ls_restrained_S_all 0.617
_refine_ls_R_factor_all 0.0395
_refine_ls_R_factor_gt 0.0167
_refine_ls_shift/su_max 0.05
_refine_ls_shift/su_mean 0.01
_refine_ls_structure_factor_coef F
_refine_ls_weighting_details 'calc w=1/sig^2'
_refine_ls_weighting_scheme calc
_refine_ls_wR_factor_gt 0.0137
_refine_ls_wR_factor_ref 0.0162
_reflns_number_gt 2695
_reflns_number_total 5445
_reflns_threshold_expression >3sigma(I)
_cod_data_source_file b606642a.txt
_cod_data_source_block ca
_cod_original_sg_symbol_H-M 'P 21/c'
_cod_database_code 7202469

loop_
_symmetry_equiv_pos_as_xyz
'x, y, z'
'-x, y+1/2, -z+1/2'
'-x, -y, -z'
'x, -y-1/2, z-1/2'

loop_
_atom_site_label
_atom_site_type_symbol
_atom_site_fract_x
_atom_site_fract_y
_atom_site_fract_z
_atom_site_U_iso_or_equiv
_atom_site_adp_type
_atom_site_occupancy
_atom_site_symmetry_multiplicity
_atom_site_calc_flag
_atom_site_refinement_flags
_atom_site_disorder_assembly
_atom_site_disorder_group
C1 C 0.65672(7) 0.09524(10) 0.58469(6) 0.01398(7) Uani 1 1 d . . .
C2 C 0.50286(7) 0.21323(10) 0.59332(6) 0.01329(7) Uani 1 1 d . . .
C3 C 0.34614(7) 0.09901(10) 0.50564(6) 0.01389(7) Uani 1 1 d . . .
O1 O 0.50504(7) 0.39682(9) 0.66511(6) 0.01979(8) Uani 1 1 d . . .
Cl1 Cl 0.83237(2) 0.22373(4) 0.69348(2) 0.02247(4) Uani 1 1 d . . .
Cl2 Cl 0.17439(2) 0.22986(4) 0.52709(2) 0.02271(4) Uani 1 1 d . . .

loop_
_atom_site_aniso_label
_atom_site_aniso_U_11
_atom_site_aniso_U_22
_atom_site_aniso_U_33
_atom_site_aniso_U_23
_atom_site_aniso_U_13
_atom_site_aniso_U_12
C1 0.01473(16) 0.01472(17) 0.01195(14) -0.00075(13) 0.00273(12) -0.00222(14)
C2 0.01760(17) 0.01153(16) 0.01074(14) -0.00040(12) 0.00390(12) -0.00083(13)
C3 0.01484(16) 0.01440(17) 0.01252(14) 0.00031(13) 0.00392(12) 0.00109(14)
O1 0.0304(2) 0.01386(16) 0.01593(15) -0.00445(13) 0.00778(15) -0.00109(16)
Cl1 0.01877(6) 0.02649(8) 0.01981(6) -0.00280(5) 0.00136(5) -0.00855(5)
Cl2 0.01881(6) 0.02601(8) 0.02420(7) 0.00149(6) 0.00739(5) 0.00739(5)

loop_
_atom_type_symbol
_atom_type_description
_atom_type_scat_dispersion_real
_atom_type_scat_dispersion_imag
_atom_type_scat_source
C C 0.0033 0.0016 'International Tables Vol C Tables 4.2.6.8 and 6.1.1.4'
Cl Cl 0.1484 0.1585 'International Tables Vol C Tables 4.2.6.8 and 6.1.1.4'
O O 0.0106 0.0060 'International Tables Vol C Tables 4.2.6.8 and 6.1.1.4'

loop_
_geom_angle_atom_site_label_1
_geom_angle_atom_site_label_2
_geom_angle_atom_site_label_3
_geom_angle
_geom_angle_site_symmetry_1
_geom_angle_site_symmetry_3
_geom_angle_publ_flag
C3 C1 C2 121.26(5) 3_656 . ?
C3 C1 Cl1 122.98(5) 3_656 . ?
C2 C1 Cl1 115.75(4) . . ?
O1 C2 C3 121.31(6) . . ?
O1 C2 C1 121.40(5) . . ?
C3 C2 C1 117.27(5) . . ?
C1 C3 C2 121.38(5) 3_656 . ?
C1 C3 Cl2 122.82(5) 3_656 . ?
C2 C3 Cl2 115.81(4) . . ?

loop_
_geom_bond_atom_site_label_1
_geom_bond_atom_site_label_2
_geom_bond_distance
_geom_bond_site_symmetry_2
_geom_bond_publ_flag
C1 C3 1.3525(8) 3_656 ?
C1 C2 1.5005(8) . ?
C1 Cl1 1.7074(6) . ?
C2 O1 1.2145(7) . ?
C2 C3 1.4989(8) . ?
C3 C1 1.3525(8) 3_656 ?
C3 Cl2 1.7055(6) . ?
